data_7060247
loop_
_publ_author_name
'Ghosh, Soumen'
'Khan, Mehebub Ali'
'Bhattacharyya, Arghyadeep'
'Alam, Md. Akhtarul'
'Zangrando, Ennio'
'Guchhait, Nikhil'

_publ_section_title
;
 Cu(ii)-induced twisting of the biphenyl core: exploring the effect of
 structure and coordination environment of biphenyl-based chiral
 copper(ii) complexes on interaction with calf-thymus DNA
;
_journal_issue 46
_journal_name_full 'New Journal of Chemistry'
_journal_page_first 20275
_journal_page_last 20284
_journal_paper_doi 10.1039/C9NJ06184C
_journal_volume 44
_journal_year 2020
_chemical_formula_moiety 'C38 H31 Cu2 N6 O5, Cl O4'
_chemical_formula_sum 'C38 H31 Cl Cu2 N6 O9'
_chemical_formula_weight 878.22
_space_group_crystal_system monoclinic
_space_group_IT_number 15
_space_group_name_Hall '-C 2yc'
_space_group_name_H-M_alt 'C 1 2/c 1'
_atom_sites_solution_hydrogens mixed
_audit_creation_method SHELXL-2018/3
_audit_update_record
;
2020-10-14 deposited with the CCDC.	2020-10-26 downloaded from the CCDC.
;
_cell_angle_alpha 90
_cell_angle_beta 121.90(2)
_cell_angle_gamma 90
_cell_formula_units_Z 4
_cell_length_a 26.29(4)
_cell_length_b 9.937(15)
_cell_length_c 17.57(3)
_cell_measurement_reflns_used 1738
_cell_measurement_temperature 296(2)
_cell_measurement_theta_max 18.08
_cell_measurement_theta_min 2.25
_cell_volume 3897(11)
_computing_cell_refinement 'Bruker SAINT'
_computing_data_collection 'Bruker APEX2'
_computing_data_reduction 'Bruker SAINT'
_computing_molecular_graphics 'Ortep3 for Windows (Farrugia,1997)'
_computing_publication_material 'Wingx 2018.3 (Farrugia, 1999)'
_computing_structure_refinement 'SHELXL-2018/3 (Sheldrick, 2018)'
_computing_structure_solution 'SHELXT 2014/5 (Sheldrick, 2014)'
_diffrn_ambient_temperature 296(2)
_diffrn_measured_fraction_theta_full 0.990
_diffrn_measured_fraction_theta_max 0.990
_diffrn_measurement_device_type 'Bruker APEX-II CCD'
_diffrn_measurement_method '\f and \w scans'
_diffrn_radiation_source 'fine-focus sealed tube'
_diffrn_radiation_type MoK\a
_diffrn_radiation_wavelength 0.71073
_diffrn_reflns_av_R_equivalents 0.0638
_diffrn_reflns_av_unetI/netI 0.0617
_diffrn_reflns_Laue_measured_fraction_full 0.990
_diffrn_reflns_Laue_measured_fraction_max 0.990
_diffrn_reflns_limit_h_max 30
_diffrn_reflns_limit_h_min -30
_diffrn_reflns_limit_k_max 11
_diffrn_reflns_limit_k_min -11
_diffrn_reflns_limit_l_max 18
_diffrn_reflns_limit_l_min -20
_diffrn_reflns_number 12893
_diffrn_reflns_point_group_measured_fraction_full 0.990
_diffrn_reflns_point_group_measured_fraction_max 0.990
_diffrn_reflns_theta_full 24.711
_diffrn_reflns_theta_max 24.711
_diffrn_reflns_theta_min 1.825
_exptl_absorpt_coefficient_mu 1.222
_exptl_absorpt_correction_T_max 0.883
_exptl_absorpt_correction_T_min 0.804
_exptl_absorpt_correction_type multi-scan
_exptl_absorpt_process_details 'BRUKER SADABS'
_exptl_crystal_colour green
_exptl_crystal_density_diffrn 1.497
_exptl_crystal_description prism
_exptl_crystal_F_000 1792
_exptl_crystal_size_max 0.32
_exptl_crystal_size_mid 0.25
_exptl_crystal_size_min 0.18
_refine_diff_density_max 0.507
_refine_diff_density_min -0.598
_refine_diff_density_rms 0.107
_refine_ls_extinction_method none
_refine_ls_goodness_of_fit_ref 1.124
_refine_ls_hydrogen_treatment constr
_refine_ls_matrix_type full
_refine_ls_number_parameters 283
_refine_ls_number_reflns 3290
_refine_ls_number_restraints 88
_refine_ls_restrained_S_all 1.139
_refine_ls_R_factor_all 0.1125
_refine_ls_R_factor_gt 0.0828
_refine_ls_shift/su_max 0.001
_refine_ls_shift/su_mean 0.000
_refine_ls_structure_factor_coef Fsqd
_refine_ls_weighting_details 'w=1/[\s^2^(Fo^2^)+(0.0889P)^2^+36.1695P] where P=(Fo^2^+2Fc^2^)/3'
_refine_ls_weighting_scheme calc
_refine_ls_wR_factor_gt 0.2208
_refine_ls_wR_factor_ref 0.2361
_reflns_Friedel_coverage 0.000
_reflns_number_gt 2325
_reflns_number_total 3290
_reflns_threshold_expression 'I > 2\s(I)'
_cod_data_source_file c9nj06184c2.cif
_cod_data_source_block shelx_CCDC2
_cod_depositor_comments
;
The following automatic conversions were performed:

data item '_exptl_absorpt_correction_type' value 'MULTI-SCAN' was
changed to 'multi-scan' in accordance with the
/home/data/users/saulius/crontab/automatic-downloads/current/RSC/lib/dictionaries/cif_core.dic
dictionary named 'cif_core.dic' version 2.4.2 last updated on
2011-04-26.

Automatic conversion script
Id: cif_fix_values 7556 2019-12-06 15:28:31Z antanas 
;
_cod_original_cell_volume 3895(10)
_cod_original_sg_symbol_H-M 'C 2/c'
_cod_database_code 7060247
_shelx_shelxl_version_number 2018/3
_shelx_space_group_comment
;
The symmetry employed for this shelxl refinement is uniquely defined
by the following loop, which should always be used as a source of
symmetry information in preference to the above space-group names.
They are only intended as comments.
;

loop_
_space_group_symop_operation_xyz
'x, y, z'
'-x, y, -z+1/2'
'x+1/2, y+1/2, z'
'-x+1/2, y+1/2, -z+1/2'
'-x, -y, -z'
'x, -y, z-1/2'
'-x+1/2, -y+1/2, -z'
'x+1/2, -y+1/2, z-1/2'

loop_
_atom_site_label
_atom_site_type_symbol
_atom_site_fract_x
_atom_site_fract_y
_atom_site_fract_z
_atom_site_U_iso_or_equiv
_atom_site_adp_type
_atom_site_occupancy
_atom_site_site_symmetry_order
_atom_site_calc_flag
_atom_site_refinement_flags_posn
_atom_site_refinement_flags_adp
_atom_site_refinement_flags_occupancy
_atom_site_disorder_assembly
_atom_site_disorder_group
Cu Cu 0.57296(4) 0.29727(10) 0.65893(7) 0.0510(4) Uani 1 1 d D . . . .
N1 N 0.4966(3) 0.3688(6) 0.6262(4) 0.0433(15) Uani 1 1 d . . . . .
N2 N 0.4583(3) 0.2746(6) 0.6283(4) 0.0462(16) Uani 1 1 d . . . . .
H2 H 0.422867 0.292917 0.616545 0.069 Uiso 0.5 1 calc R U P . .
N3 N 0.6457(3) 0.1981(7) 0.6859(5) 0.0573(18) Uani 1 1 d . . . . .
O1 O 0.6001(3) 0.4612(5) 0.6374(4) 0.0561(15) Uani 1 1 d . . . . .
O2 O 0.5353(2) 0.1327(5) 0.6683(4) 0.0478(13) Uani 1 1 d . . . . .
C1 C 0.5704(4) 0.5742(9) 0.6135(5) 0.051(2) Uani 1 1 d . . . . .
C2 C 0.5994(5) 0.6891(9) 0.6059(6) 0.066(3) Uani 1 1 d . . . . .
H2A H 0.638451 0.681025 0.619064 0.080 Uiso 1 1 calc R U . . .
C3 C 0.5716(6) 0.8112(9) 0.5799(7) 0.075(3) Uani 1 1 d . . . . .
H3 H 0.592289 0.885089 0.577214 0.090 Uiso 1 1 calc R U . . .
C4 C 0.5127(6) 0.8262(9) 0.5573(7) 0.072(3) Uani 1 1 d . . . . .
H4 H 0.493789 0.909440 0.538731 0.087 Uiso 1 1 calc R U . . .
C5 C 0.4827(5) 0.7180(9) 0.5625(6) 0.065(3) Uani 1 1 d . . . . .
H5 H 0.442979 0.727951 0.546194 0.078 Uiso 1 1 calc R U . . .
C6 C 0.5106(4) 0.5917(8) 0.5919(5) 0.052(2) Uani 1 1 d . . . . .
C7 C 0.4765(4) 0.4877(8) 0.5989(5) 0.050(2) Uani 1 1 d . . . . .
H7 H 0.437379 0.506712 0.582899 0.060 Uiso 1 1 calc R U . . .
C8 C 0.6652(5) 0.0956(12) 0.7420(8) 0.095(4) Uani 1 1 d . . . . .
H8 H 0.642814 0.069239 0.766309 0.114 Uiso 1 1 calc R U . . .
C9 C 0.7158(6) 0.0268(14) 0.7661(11) 0.113(5) Uani 1 1 d . . . . .
H9 H 0.729214 -0.040685 0.809171 0.136 Uiso 1 1 calc R U . . .
C10 C 0.7464(5) 0.0577(14) 0.7266(9) 0.096(4) Uani 1 1 d . . . . .
H10 H 0.779890 0.007592 0.739537 0.115 Uiso 1 1 calc R U . . .
C11 C 0.7284(5) 0.1609(15) 0.6686(10) 0.102(4) Uani 1 1 d . . . . .
H11 H 0.749767 0.184275 0.641922 0.122 Uiso 1 1 calc R U . . .
C12 C 0.6776(5) 0.2316(10) 0.6492(8) 0.074(3) Uani 1 1 d . . . . .
H12 H 0.665280 0.304141 0.609889 0.089 Uiso 1 1 calc R U . . .
C13 C 0.4826(4) 0.1541(8) 0.6504(5) 0.0444(18) Uani 1 1 d . . . . .
C14 C 0.4438(4) 0.0425(7) 0.6482(5) 0.0444(18) Uani 1 1 d . . . . .
C15 C 0.3839(4) 0.0379(10) 0.5807(6) 0.063(2) Uani 1 1 d . . . . .
H15 H 0.367939 0.107295 0.538912 0.076 Uiso 1 1 calc R U . . .
C16 C 0.3475(5) -0.0663(11) 0.5738(8) 0.073(3) Uani 1 1 d . . . . .
H16 H 0.307294 -0.068478 0.528196 0.087 Uiso 1 1 calc R U . . .
C17 C 0.3726(5) -0.1685(10) 0.6370(8) 0.076(3) Uani 1 1 d . . . . .
H17 H 0.348521 -0.240115 0.633209 0.092 Uiso 1 1 calc R U . . .
C18 C 0.4319(5) -0.1671(9) 0.7052(7) 0.062(2) Uani 1 1 d . . . . .
H18 H 0.447286 -0.237566 0.746248 0.074 Uiso 1 1 calc R U . . .
C19 C 0.4687(3) -0.0620(7) 0.7132(5) 0.0434(18) Uani 1 1 d . . . . .
O1W O 0.6211(8) 0.3423(17) 0.8231(12) 0.079(5) Uani 0.5 1 d G U P A 2
H2B H 0.657923 0.361572 0.857782 0.119 Uiso 0.5 1 d DG U P A 2
H2C H 0.611664 0.301146 0.856317 0.119 Uiso 0.5 1 d DG U P A 2
Cl1_1 Cl 0.6844(3) 0.4077(6) 0.9215(5) 0.0961(19) Uani 0.5 1 d D U P B 1
O3_1 O 0.7351(8) 0.351(2) 0.9229(17) 0.177(7) Uani 0.5 1 d D U P B 1
O4_1 O 0.6300(9) 0.394(3) 0.8366(13) 0.178(9) Uani 0.5 1 d D U P B 1
O5_1 O 0.6809(11) 0.357(2) 0.9946(13) 0.185(8) Uani 0.5 1 d D U P B 1
O6_1 O 0.6984(10) 0.5495(15) 0.9418(18) 0.200(8) Uani 0.5 1 d D U P B 1

loop_
_atom_site_aniso_label
_atom_site_aniso_U_11
_atom_site_aniso_U_22
_atom_site_aniso_U_33
_atom_site_aniso_U_23
_atom_site_aniso_U_13
_atom_site_aniso_U_12
Cu 0.0532(6) 0.0440(6) 0.0640(7) 0.0128(5) 0.0366(5) 0.0095(5)
N1 0.052(4) 0.034(4) 0.049(4) 0.004(3) 0.031(3) 0.001(3)
N2 0.047(4) 0.039(4) 0.057(4) 0.008(3) 0.030(3) 0.010(3)
N3 0.060(4) 0.044(4) 0.072(5) 0.007(4) 0.038(4) 0.006(4)
O1 0.061(4) 0.036(3) 0.077(4) 0.009(3) 0.041(3) 0.003(3)
O2 0.050(3) 0.034(3) 0.065(3) 0.009(2) 0.034(3) 0.009(2)
C1 0.060(5) 0.055(5) 0.038(4) -0.005(4) 0.024(4) -0.011(4)
C2 0.083(7) 0.059(6) 0.065(6) 0.002(5) 0.044(5) -0.013(5)
C3 0.137(10) 0.041(5) 0.070(6) 0.000(5) 0.071(7) -0.011(6)
C4 0.124(9) 0.030(5) 0.088(7) 0.017(4) 0.073(7) 0.021(5)
C5 0.099(7) 0.049(6) 0.060(6) 0.003(4) 0.052(5) 0.013(5)
C6 0.071(6) 0.046(5) 0.052(5) 0.000(4) 0.042(5) 0.004(4)
C7 0.060(5) 0.040(5) 0.058(5) -0.003(4) 0.037(4) 0.006(4)
C8 0.078(7) 0.097(9) 0.122(10) 0.039(8) 0.062(7) 0.048(7)
C9 0.096(9) 0.102(10) 0.165(13) 0.045(9) 0.085(10) 0.037(8)
C10 0.066(7) 0.090(9) 0.113(10) -0.013(8) 0.034(7) 0.028(7)
C11 0.082(8) 0.113(10) 0.149(12) -0.007(10) 0.087(9) 0.004(8)
C12 0.082(7) 0.056(6) 0.104(8) -0.001(5) 0.064(7) -0.003(5)
C13 0.050(5) 0.040(4) 0.041(4) -0.003(3) 0.023(4) -0.003(4)
C14 0.056(5) 0.037(4) 0.052(5) -0.003(3) 0.037(4) -0.001(4)
C15 0.058(6) 0.068(6) 0.060(6) -0.010(5) 0.029(5) 0.001(5)
C16 0.067(6) 0.069(7) 0.087(7) -0.023(6) 0.044(6) -0.021(5)
C17 0.089(8) 0.059(6) 0.107(9) -0.035(6) 0.070(7) -0.039(6)
C18 0.087(7) 0.042(5) 0.076(6) -0.006(4) 0.057(6) -0.012(5)
C19 0.063(5) 0.030(4) 0.053(5) -0.004(3) 0.041(4) -0.004(3)
O1W 0.100(11) 0.062(9) 0.123(12) 0.007(9) 0.091(10) -0.013(8)
Cl1_1 0.068(3) 0.087(4) 0.138(5) 0.024(3) 0.058(3) -0.014(3)
O3_1 0.157(10) 0.168(12) 0.208(16) 0.017(11) 0.096(10) -0.014(10)
O4_1 0.158(9) 0.203(19) 0.209(9) 0.037(10) 0.122(9) -0.002(12)
O5_1 0.177(15) 0.183(14) 0.195(10) 0.000(10) 0.099(10) -0.024(12)
O6_1 0.155(15) 0.174(11) 0.258(16) 0.039(9) 0.099(12) 0.013(9)

loop_
_atom_type_symbol
_atom_type_description
_atom_type_scat_dispersion_real
_atom_type_scat_dispersion_imag
_atom_type_scat_source
C C 0.0033 0.0016 'International Tables Vol C Tables 4.2.6.8 and 6.1.1.4'
H H 0.0000 0.0000 'International Tables Vol C Tables 4.2.6.8 and 6.1.1.4'
Cl Cl 0.1484 0.1585 'International Tables Vol C Tables 4.2.6.8 and 6.1.1.4'
Cu Cu 0.3201 1.2651 'International Tables Vol C Tables 4.2.6.8 and 6.1.1.4'
N N 0.0061 0.0033 'International Tables Vol C Tables 4.2.6.8 and 6.1.1.4'
O O 0.0106 0.0060 'International Tables Vol C Tables 4.2.6.8 and 6.1.1.4'

loop_
_geom_angle_atom_site_label_1
_geom_angle_atom_site_label_2
_geom_angle_atom_site_label_3
_geom_angle
_geom_angle_site_symmetry_1
_geom_angle_site_symmetry_3
_geom_angle_publ_flag
O1 Cu N1 93.8(3) . . ?
O1 Cu O2 173.0(2) . . ?
N1 Cu O2 80.8(3) . . ?
O1 Cu N3 93.3(3) . . ?
N1 Cu N3 171.7(3) . . ?
O2 Cu N3 91.8(3) . . ?
O1 Cu O1W 93.5(4) . . ?
N1 Cu O1W 95.2(5) . . ?
O2 Cu O1W 91.3(4) . . ?
N3 Cu O1W 88.7(5) . . ?
C7 N1 N2 118.0(7) . . ?
C7 N1 Cu 128.2(6) . . ?
N2 N1 Cu 113.7(5) . . ?
C13 N2 N1 112.0(6) . . ?
C13 N2 H2 124.0 . . ?
N1 N2 H2 124.0 . . ?
C8 N3 C12 117.1(9) . . ?
C8 N3 Cu 120.7(7) . . ?
C12 N3 Cu 122.2(7) . . ?
C1 O1 Cu 125.5(5) . . ?
C13 O2 Cu 111.9(5) . . ?
O1 C1 C2 117.6(8) . . ?
O1 C1 C6 125.6(8) . . ?
C2 C1 C6 116.8(8) . . ?
C3 C2 C1 121.9(10) . . ?
C3 C2 H2A 119.1 . . ?
C1 C2 H2A 119.1 . . ?
C2 C3 C4 120.7(9) . . ?
C2 C3 H3 119.7 . . ?
C4 C3 H3 119.7 . . ?
C5 C4 C3 119.5(9) . . ?
C5 C4 H4 120.3 . . ?
C3 C4 H4 120.3 . . ?
C4 C5 C6 121.4(10) . . ?
C4 C5 H5 119.3 . . ?
C6 C5 H5 119.3 . . ?
C5 C6 C7 116.9(8) . . ?
C5 C6 C1 119.7(8) . . ?
C7 C6 C1 123.3(8) . . ?
N1 C7 C6 123.4(8) . . ?
N1 C7 H7 118.3 . . ?
C6 C7 H7 118.3 . . ?
N3 C8 C9 123.8(11) . . ?
N3 C8 H8 118.1 . . ?
C9 C8 H8 118.1 . . ?
C10 C9 C8 118.7(13) . . ?
C10 C9 H9 120.6 . . ?
C8 C9 H9 120.6 . . ?
C11 C10 C9 120.0(11) . . ?
C11 C10 H10 120.0 . . ?
C9 C10 H10 120.0 . . ?
C10 C11 C12 118.7(11) . . ?
C10 C11 H11 120.7 . . ?
C12 C11 H11 120.7 . . ?
N3 C12 C11 121.5(11) . . ?
N3 C12 H12 119.2 . . ?
C11 C12 H12 119.2 . . ?
O2 C13 N2 121.6(7) . . ?
O2 C13 C14 121.7(7) . . ?
N2 C13 C14 116.7(7) . . ?
C15 C14 C19 119.9(8) . . ?
C15 C14 C13 119.9(8) . . ?
C19 C14 C13 120.1(7) . . ?
C16 C15 C14 121.7(10) . . ?
C16 C15 H15 119.2 . . ?
C14 C15 H15 119.2 . . ?
C15 C16 C17 117.9(10) . . ?
C15 C16 H16 121.0 . . ?
C17 C16 H16 121.0 . . ?
C18 C17 C16 122.0(9) . . ?
C18 C17 H17 119.0 . . ?
C16 C17 H17 119.0 . . ?
C17 C18 C19 120.5(9) . . ?
C17 C18 H18 119.7 . . ?
C19 C18 H18 119.7 . . ?
C18 C19 C14 118.0(8) . . ?
C18 C19 C19 119.4(7) . 2_656 ?
C14 C19 C19 122.6(6) . 2_656 ?
Cu O1W H2B 123.9 . . ?
Cu O1W H2C 123.5 . . ?
H2B O1W H2C 104.5 . . ?
O4_1 Cl1_1 O5_1 113.5(14) . . ?
O4_1 Cl1_1 O3_1 113.0(15) . . ?
O5_1 Cl1_1 O3_1 110.4(13) . . ?
O4_1 Cl1_1 O6_1 109.5(14) . . ?
O5_1 Cl1_1 O6_1 104.5(13) . . ?
O3_1 Cl1_1 O6_1 105.2(12) . . ?

loop_
_geom_bond_atom_site_label_1
_geom_bond_atom_site_label_2
_geom_bond_distance
_geom_bond_site_symmetry_2
_geom_bond_publ_flag
Cu O1 1.894(6) . ?
Cu N1 1.909(7) . ?
Cu O2 1.963(6) . ?
Cu N3 1.974(7) . ?
Cu O1W 2.502(18) . ?
N1 C7 1.279(10) . ?
N1 N2 1.390(9) . ?
N2 C13 1.316(10) . ?
N2 H2 0.8600 . ?
N3 C8 1.317(12) . ?
N3 C12 1.342(12) . ?
O1 C1 1.304(10) . ?
O2 C13 1.266(9) . ?
C1 C2 1.418(12) . ?
C1 C6 1.420(12) . ?
C2 C3 1.364(13) . ?
C2 H2A 0.9300 . ?
C3 C4 1.389(15) . ?
C3 H3 0.9300 . ?
C4 C5 1.365(13) . ?
C4 H4 0.9300 . ?
C5 C6 1.407(12) . ?
C5 H5 0.9300 . ?
C6 C7 1.416(11) . ?
C7 H7 0.9300 . ?
C8 C9 1.348(14) . ?
C8 H8 0.9300 . ?
C9 C10 1.346(17) . ?
C9 H9 0.9300 . ?
C10 C11 1.344(17) . ?
C10 H10 0.9300 . ?
C11 C12 1.384(15) . ?
C11 H11 0.9300 . ?
C12 H12 0.9300 . ?
C13 C14 1.494(11) . ?
C14 C15 1.383(12) . ?
C14 C19 1.420(10) . ?
C15 C16 1.372(13) . ?
C15 H15 0.9300 . ?
C16 C17 1.387(15) . ?
C16 H16 0.9300 . ?
C17 C18 1.376(14) . ?
C17 H17 0.9300 . ?
C18 C19 1.381(11) . ?
C18 H18 0.9300 . ?
C19 C19 1.459(16) 2_656 ?
O1W H2B 0.8501 . ?
O1W H2C 0.8499 . ?
Cl1_1 O4_1 1.426(13) . ?
Cl1_1 O5_1 1.429(13) . ?
Cl1_1 O3_1 1.431(13) . ?
Cl1_1 O6_1 1.452(13) . ?
